data_2012864
loop_
_publ_author_name
'Lecouvey, Marc'
'Barbey, Carole'
'Navaza, Alda'
'Neuman, Alain'
'Prang\'e, Thierry'

_publ_section_title
;
 [Hydroxy(aryl)methylene]diphosphonic acids, a class of drugs in bone
 pathology treatments, crystallize as head-to-head dimers
;
_journal_issue 8
_journal_name_full 'Acta Crystallographica Section C'
_journal_page_first o521
_journal_page_last o524
_journal_paper_doi 10.1107/S0108270102012386
_journal_volume 58
_journal_year 2002
_chemical_formula_iupac 'C7 H9 N O9 P2 , 2C4 H8 O'
_chemical_formula_moiety 'C7 H9 N O9 P2 , 2C4 H8 O'
_chemical_formula_sum 'C15 H25 N O11 P2'
_chemical_formula_weight 457.30
_chemical_name_systematic
;
[Hydroxy(4-nitrophenyl)methylene]diphosphonic acid tetrahydrofuran disolvate
;
_space_group_IT_number 14
_symmetry_cell_setting monoclinic
_symmetry_space_group_name_Hall '-P 2ybc'
_symmetry_space_group_name_H-M 'P 1 21/c 1'
_atom_sites_solution_hydrogens geom
_atom_sites_solution_primary direct
_atom_sites_solution_secondary difmap
_audit_creation_method SHELXL97
_cell_angle_alpha 90
_cell_angle_beta 91.903(3)
_cell_angle_gamma 90
_cell_formula_units_Z 4
_cell_length_a 14.0005(9)
_cell_length_b 6.0243(2)
_cell_length_c 24.4427(6)
_cell_measurement_reflns_used 78
_cell_measurement_temperature 132.0(10)
_cell_measurement_theta_max 40
_cell_measurement_theta_min 8
_cell_volume 2060.44(16)
_computing_cell_refinement 'DENZO-SMN (Otwinowsky & Minor, 1997)'
_computing_data_collection 'KappaCCD Server Software (Nonius, 1997)'
_computing_data_reduction DENZO-SMN
_computing_molecular_graphics 'PLATON (Spek, 2002)'
_computing_publication_material 'SHELXL97 and PLATON'
_computing_structure_refinement 'SHELXL97 (Sheldrick, 1997)'
_computing_structure_solution 'SHELXS86 (Sheldrick, 1990)'
_diffrn_ambient_temperature 132.0(10)
_diffrn_measured_fraction_theta_full 0.914
_diffrn_measured_fraction_theta_max 0.954
_diffrn_measurement_device_type 'Nonius KappaCCD are-detector'
_diffrn_measurement_method '\f and \w'
_diffrn_radiation_monochromator graphite
_diffrn_radiation_source 'rotating anode'
_diffrn_radiation_type MoK\a
_diffrn_radiation_wavelength 0.71073
_diffrn_reflns_av_R_equivalents 0.000
_diffrn_reflns_av_sigmaI/netI 0.046
_diffrn_reflns_limit_h_max 16
_diffrn_reflns_limit_h_min 0
_diffrn_reflns_limit_k_max 7
_diffrn_reflns_limit_k_min 0
_diffrn_reflns_limit_l_max 29
_diffrn_reflns_limit_l_min -29
_diffrn_reflns_number 3734
_diffrn_reflns_theta_full 25.47
_diffrn_reflns_theta_max 25.47
_diffrn_reflns_theta_min 2.91
_diffrn_standards_decay_% 0
_diffrn_standards_interval_count 0
_diffrn_standards_interval_time 0
_diffrn_standards_number 0
_exptl_absorpt_coefficient_mu 0.269
_exptl_absorpt_correction_type none
_exptl_crystal_colour 'pale yellow'
_exptl_crystal_density_diffrn 1.474
_exptl_crystal_density_meas ?
_exptl_crystal_density_method 'not measured'
_exptl_crystal_description plate
_exptl_crystal_F_000 960
_exptl_crystal_size_max 0.20
_exptl_crystal_size_mid 0.20
_exptl_crystal_size_min 0.05
_refine_diff_density_max 0.39
_refine_diff_density_min -0.37
_refine_ls_extinction_coef 0.0017(6)
_refine_ls_extinction_expression Fc^*^=kFc[1+0.001xFc^2^\l^3^/sin(2\q)]^-1/4^
_refine_ls_extinction_method 'SHELXL97 (Sheldrick, 1997)'
_refine_ls_goodness_of_fit_ref 1.019
_refine_ls_hydrogen_treatment refall
_refine_ls_matrix_type full
_refine_ls_number_parameters 329
_refine_ls_number_reflns 3734
_refine_ls_number_restraints 0
_refine_ls_restrained_S_all 1.019
_refine_ls_R_factor_all 0.058
_refine_ls_R_factor_gt 0.045
_refine_ls_shift/su_max 0.046
_refine_ls_shift/su_mean 0.002
_refine_ls_structure_factor_coef Fsqd
_refine_ls_weighting_details 'calc w=1/[\s^2^(Fo^2^)+(0.025P)^2^+2.62P] where P=(Fo^2^+2Fc^2^)/3'
_refine_ls_weighting_scheme calc
_refine_ls_wR_factor_gt 0.088
_refine_ls_wR_factor_ref 0.096
_reflns_number_gt 2986
_reflns_number_total 3734
_reflns_threshold_expression I>2\s(I)
_cod_data_source_file fg1653.cif
_cod_data_source_block IIIb
_cod_depositor_comments
;
The following automatic conversions were performed:

'_exptl_crystal_density_meas' value 'not measured' was changed to '?'
- the value is perceived as not measured.

Automatic conversion script
Id: cif_fix_values 3008 2015-01-20 13:52:24Z robertas 
;
_cod_original_sg_symbol_H-M 'P 21/c'
_cod_database_code 2012864
_cod_database_fobs_code 2012864

loop_
_symmetry_equiv_pos_as_xyz
'x, y, z'
'-x, y+1/2, -z+1/2'
'-x, -y, -z'
'x, -y-1/2, z-1/2'

loop_
_atom_site_label
_atom_site_fract_x
_atom_site_fract_y
_atom_site_fract_z
_atom_site_U_iso_or_equiv
_atom_site_adp_type
_atom_site_calc_flag
_atom_site_refinement_flags
_atom_site_occupancy
_atom_site_disorder_assembly
_atom_site_disorder_group
_atom_site_type_symbol
P1 0.55465(4) 0.66665(10) 0.58375(2) 0.01872(17) Uani d . 1 . . P
O1 0.49584(12) 0.4582(3) 0.58560(7) 0.0245(4) Uani d . 1 . . O
O2 0.56520(13) 0.7910(3) 0.63979(7) 0.0288(4) Uani d . 1 . . O
H21 0.513(3) 0.808(6) 0.6577(14) 0.065(5) Uiso d . 1 . . H
O3 0.51952(13) 0.8351(3) 0.53926(7) 0.0275(4) Uani d . 1 . . O
H31 0.469(3) 0.814(6) 0.5242(14) 0.065(5) Uiso d . 1 . . H
P2 0.70353(4) 0.45461(10) 0.50407(2) 0.01808(17) Uani d . 1 . . P
O4 0.65329(11) 0.2339(3) 0.50446(6) 0.0209(4) Uani d . 1 . . O
O5 0.67212(13) 0.6113(3) 0.45586(6) 0.0237(4) Uani d . 1 . . O
H51 0.608(3) 0.589(6) 0.4440(14) 0.065(5) Uiso d . 1 . . H
O6 0.81622(12) 0.4285(3) 0.50194(7) 0.0232(4) Uani d . 1 . . O
H61 0.848(3) 0.533(6) 0.4894(15) 0.065(5) Uiso d . 1 . . H
C1 0.68405(17) 0.6179(4) 0.56779(9) 0.0189(5) Uani d . 1 . . C
O7 0.73139(12) 0.8296(3) 0.56021(7) 0.0216(4) Uani d . 1 . . O
H71 0.696(3) 0.907(6) 0.5385(14) 0.065(5) Uiso d . 1 . . H
C2 0.73415(16) 0.5004(4) 0.61681(9) 0.0180(5) Uani d . 1 . . C
C4 0.74655(17) 0.1842(4) 0.67865(9) 0.0220(5) Uani d . 1 . . C
H4 0.7270(19) 0.043(5) 0.6880(11) 0.029(4) Uiso d . 1 . . H
C3 0.70156(17) 0.2900(4) 0.63368(9) 0.0193(5) Uani d . 1 . . C
H3 0.648(2) 0.222(4) 0.6148(11) 0.029(4) Uiso d . 1 . . H
C5 0.82277(17) 0.2920(4) 0.70627(9) 0.0219(5) Uani d . 1 . . C
C7 0.81133(17) 0.6035(4) 0.64551(10) 0.0218(5) Uani d . 1 . . C
H7 0.8325(19) 0.747(5) 0.6341(10) 0.029(4) Uiso d . 1 . . H
C6 0.85602(19) 0.4998(4) 0.69080(10) 0.0246(6) Uani d . 1 . . C
H6 0.907(2) 0.565(4) 0.7089(11) 0.029(4) Uiso d . 1 . . H
N4 0.87190(15) 0.1800(4) 0.75356(8) 0.0289(5) Uani d . 1 . . N
O41 0.84879(16) -0.0120(4) 0.76432(8) 0.0473(6) Uani d . 1 . . O
O42 0.93419(14) 0.2852(3) 0.78042(8) 0.0414(5) Uani d . 1 . . O
O11 0.92447(13) 0.7322(3) 0.46287(8) 0.0335(5) Uani d . 1 . . O
C21 0.8821(2) 0.9534(4) 0.45821(12) 0.0295(6) Uani d . 1 . . C
H21A 0.881(2) 1.009(6) 0.4946(14) 0.056(3) Uiso d . 1 . . H
H21B 0.814(2) 0.938(5) 0.4458(13) 0.056(3) Uiso d . 1 . . H
C31 0.9452(2) 1.0794(5) 0.41805(12) 0.0336(6) Uani d . 1 . . C
H31A 0.992(2) 1.188(6) 0.4375(13) 0.056(3) Uiso d . 1 . . H
H31B 0.905(2) 1.157(6) 0.3907(14) 0.056(3) Uiso d . 1 . . H
C41 1.0075(3) 0.9009(5) 0.39057(15) 0.0455(8) Uani d . 1 . . C
H41A 1.002(2) 0.910(6) 0.3516(14) 0.056(3) Uiso d . 1 . . H
H41B 1.082(2) 0.914(6) 0.4001(13) 0.056(3) Uiso d . 1 . . H
C51 0.9700(2) 0.6830(5) 0.41096(12) 0.0345(7) Uani d . 1 . . C
H51A 1.018(2) 0.571(6) 0.4177(13) 0.056(3) Uiso d . 1 . . H
H51B 0.915(2) 0.631(6) 0.3875(14) 0.056(3) Uiso d . 1 . . H
O12 0.40979(14) 0.8747(3) 0.69089(7) 0.0362(5) Uani d . 1 . . O
C22 0.4222(2) 1.0604(5) 0.72818(13) 0.0486(8) Uani d . 1 . . C
H22A 0.4893 1.0978 0.7329 0.058 Uiso calc R 1 . . H
H22B 0.3973 1.0242 0.7637 0.058 Uiso calc R 1 . . H
C32 0.3683(2) 1.2484(5) 0.70312(14) 0.0493(8) Uani d . 1 . . C
H32A 0.4079 1.3308 0.6784 0.059 Uiso calc R 1 . . H
H32B 0.3460 1.3486 0.7310 0.059 Uiso calc R 1 . . H
C42 0.2835(2) 1.1382(5) 0.67178(12) 0.0362(7) Uani d . 1 . . C
H42A 0.260(2) 1.233(6) 0.6406(14) 0.056(3) Uiso d . 1 . . H
H42B 0.227(2) 1.109(5) 0.6949(14) 0.056(3) Uiso d . 1 . . H
C52 0.3276(2) 0.9221(6) 0.65306(14) 0.0460(8) Uani d . 1 . . C
H52A 0.282(2) 0.785(6) 0.6541(13) 0.056(3) Uiso d . 1 . . H
H52B 0.356(2) 0.937(6) 0.6173(14) 0.056(3) Uiso d . 1 . . H

loop_
_atom_site_aniso_label
_atom_site_aniso_U_11
_atom_site_aniso_U_22
_atom_site_aniso_U_33
_atom_site_aniso_U_12
_atom_site_aniso_U_13
_atom_site_aniso_U_23
P1 0.0185(3) 0.0185(3) 0.0191(3) 0.0003(2) -0.0001(2) 0.0009(3)
O1 0.0222(9) 0.0229(9) 0.0283(9) -0.0022(7) 0.0002(7) 0.0058(7)
O3 0.0245(10) 0.0228(9) 0.0346(10) -0.0024(8) -0.0085(8) 0.0095(8)
O2 0.0235(10) 0.0374(11) 0.0255(9) 0.0031(8) 0.0009(7) -0.0086(8)
P2 0.0192(3) 0.0171(3) 0.0179(3) -0.0015(2) 0.0009(2) 0.0008(2)
O4 0.0239(9) 0.0176(8) 0.0210(8) -0.0026(7) 0.0001(7) -0.0002(7)
O5 0.0275(10) 0.0221(9) 0.0211(9) -0.0038(7) -0.0024(7) 0.0044(7)
O6 0.0215(10) 0.0205(9) 0.0278(9) -0.0004(7) 0.0035(7) 0.0009(8)
C1 0.0207(13) 0.0154(11) 0.0204(11) -0.0027(9) -0.0011(9) 0.0017(9)
O7 0.0248(9) 0.0143(8) 0.0255(9) -0.0045(7) -0.0013(7) 0.0036(7)
C2 0.0173(12) 0.0188(12) 0.0180(11) 0.0014(9) 0.0012(9) -0.0018(9)
C4 0.0253(14) 0.0203(13) 0.0206(12) 0.0018(10) 0.0017(10) 0.0009(10)
C3 0.0188(13) 0.0191(12) 0.0198(11) -0.0002(10) -0.0016(9) -0.0009(10)
C5 0.0214(13) 0.0259(13) 0.0183(11) 0.0056(10) -0.0021(9) 0.0017(10)
C7 0.0200(13) 0.0195(13) 0.0257(12) -0.0001(10) -0.0002(10) 0.0000(10)
C6 0.0228(14) 0.0262(14) 0.0245(13) 0.0001(10) -0.0044(10) -0.0037(11)
N4 0.0280(12) 0.0348(13) 0.0238(11) 0.0073(10) -0.0017(9) 0.0018(10)
O41 0.0548(14) 0.0385(12) 0.0476(12) -0.0057(10) -0.0157(10) 0.0221(10)
O42 0.0449(13) 0.0408(12) 0.0369(11) 0.0041(10) -0.0224(9) -0.0017(9)
O11 0.0331(11) 0.0223(9) 0.0460(11) 0.0013(8) 0.0138(9) 0.0055(9)
C21 0.0285(16) 0.0218(13) 0.0386(15) 0.0022(11) 0.0073(12) 0.0028(12)
C31 0.0418(18) 0.0229(14) 0.0366(15) -0.0010(12) 0.0074(13) 0.0051(12)
C41 0.056(2) 0.0323(16) 0.0501(19) 0.0049(15) 0.0281(17) 0.0074(15)
C51 0.0374(17) 0.0265(15) 0.0401(16) 0.0046(13) 0.0095(13) -0.0020(13)
O12 0.0362(11) 0.0425(12) 0.0299(10) 0.0092(9) 0.0022(8) -0.0086(9)
C22 0.051(2) 0.053(2) 0.0412(17) 0.0139(16) -0.0081(15) -0.0182(16)
C32 0.052(2) 0.0384(17) 0.057(2) 0.0014(15) -0.0035(16) -0.0036(16)
C42 0.0321(17) 0.0438(18) 0.0330(15) 0.0031(13) 0.0044(12) 0.0024(13)
C52 0.0305(18) 0.059(2) 0.0477(19) 0.0105(15) -0.0053(14) -0.0160(17)

loop_
_atom_type_symbol
_atom_type_description
_atom_type_scat_dispersion_real
_atom_type_scat_dispersion_imag
_atom_type_scat_source
C C 0.0033 0.0016 'International Tables Vol C Tables 4.2.6.8 and 6.1.1.4'
N N 0.0061 0.0033 'International Tables Vol C Tables 4.2.6.8 and 6.1.1.4'
O O 0.0106 0.0060 'International Tables Vol C Tables 4.2.6.8 and 6.1.1.4'
H H 0.0000 0.0000 'International Tables Vol C Tables 4.2.6.8 and 6.1.1.4'
P P 0.1023 0.0942 'International Tables Vol C Tables 4.2.6.8 and 6.1.1.4'

loop_
_geom_angle_atom_site_label_1
_geom_angle_atom_site_label_2
_geom_angle_atom_site_label_3
_geom_angle
O1 P1 O3 113.91(10)
O1 P1 O2 114.19(10)
O3 P1 O2 108.57(10)
O1 P1 C1 113.97(10)
O3 P1 C1 103.91(10)
O2 P1 C1 101.07(10)
P1 O3 H31 118(3)
P1 O2 H21 116(2)
O4 P2 O5 114.76(9)
O4 P2 O6 112.19(9)
O5 P2 O6 106.88(10)
O4 P2 C1 112.24(10)
O5 P2 C1 105.40(10)
O6 P2 C1 104.60(10)
P2 O5 H51 113(2)
P2 O6 H61 119(3)
O7 C1 C2 107.74(18)
O7 C1 P2 106.02(14)
C2 C1 P2 109.34(15)
O7 C1 P1 109.55(15)
C2 C1 P1 109.03(15)
P2 C1 P1 114.92(12)
C1 O7 H71 108(2)
C7 C2 C3 119.9(2)
C7 C2 C1 120.4(2)
C3 C2 C1 119.7(2)
C3 C4 C5 118.8(2)
C3 C4 H4 118.9(17)
C5 C4 H4 122.2(17)
C4 C3 C2 119.7(2)
C4 C3 H3 120.6(16)
C2 C3 H3 119.7(16)
C6 C5 C4 122.8(2)
C6 C5 N4 118.0(2)
C4 C5 N4 119.3(2)
C6 C7 C2 120.7(2)
C6 C7 H7 119.9(16)
C2 C7 H7 119.4(16)
C5 C6 C7 118.1(2)
C5 C6 H6 121.2(17)
C7 C6 H6 120.6(17)
O41 N4 O42 123.3(2)
O41 N4 C5 118.3(2)
O42 N4 C5 118.4(2)
C21 O11 C51 107.6(2)
O11 C21 C31 105.0(2)
O11 C21 H21A 106(2)
C31 C21 H21A 117(2)
O11 C21 H21B 108.5(19)
C31 C21 H21B 114.6(19)
H21A C21 H21B 106(3)
C21 C31 C41 106.1(2)
C21 C31 H31A 112.8(18)
C41 C31 H31A 106.1(18)
C21 C31 H31B 110(2)
C41 C31 H31B 110.9(19)
H31A C31 H31B 111(3)
C51 C41 C31 104.7(2)
C51 C41 H41A 111(2)
C31 C41 H41A 111(2)
C51 C41 H41B 109.9(18)
C31 C41 H41B 114.6(18)
H41A C41 H41B 105(3)
O11 C51 C41 106.0(2)
O11 C51 H51A 108(2)
C41 C51 H51A 115(2)
O11 C51 H51B 102.3(19)
C41 C51 H51B 111.0(19)
H51A C51 H51B 113(3)
C22 O12 C52 108.6(2)
O12 C22 C32 106.4(2)
O12 C22 H22A 110.5
C32 C22 H22A 110.5
O12 C22 H22B 110.5
C32 C22 H22B 110.5
H22A C22 H22B 108.6
C22 C32 C42 104.4(3)
C22 C32 H32A 110.9
C42 C32 H32A 110.9
C22 C32 H32B 110.9
C42 C32 H32B 110.9
H32A C32 H32B 108.9
C52 C42 C32 101.8(2)
C52 C42 H42A 112.8(19)
C32 C42 H42A 111.1(19)
C52 C42 H42B 110.9(19)
C32 C42 H42B 113.6(19)
H42A C42 H42B 107(3)
O12 C52 C42 107.0(2)
O12 C52 H52A 107.3(18)
C42 C52 H52A 114.5(19)
O12 C52 H52B 104(2)
C42 C52 H52B 112(2)
H52A C52 H52B 111(3)

loop_
_geom_bond_atom_site_label_1
_geom_bond_atom_site_label_2
_geom_bond_site_symmetry_2
_geom_bond_distance
_geom_bond_publ_flag
P1 O1 . 1.5034(17) yes
P1 O2 . 1.5637(18) yes
P1 O3 . 1.5553(18) yes
P1 C1 . 1.889(2) yes
O2 H21 . 0.87(4) ?
O3 H31 . 0.80(4) ?
P2 O4 . 1.5044(16) yes
P2 O5 . 1.5615(17) yes
P2 O6 . 1.5881(18) yes
P2 C1 . 1.870(2) yes
O5 H51 . 0.94(4) ?
O6 H61 . 0.84(4) ?
C1 O7 . 1.452(3) ?
C1 C2 . 1.540(3) ?
O7 H71 . 0.86(4) ?
C2 C7 . 1.412(3) ?
C2 C3 . 1.414(3) ?
C4 C3 . 1.402(3) ?
C4 C5 . 1.403(3) ?
C4 H4 . 0.93(3) ?
C3 H3 . 0.96(3) ?
C5 C6 . 1.392(4) ?
C5 N4 . 1.487(3) ?
C7 C6 . 1.401(3) ?
C7 H7 . 0.96(3) ?
C6 H6 . 0.92(3) ?
N4 O41 . 1.232(3) ?
N4 O42 . 1.247(3) ?
O11 C21 . 1.461(3) ?
O11 C51 . 1.469(3) ?
C21 C31 . 1.542(4) ?
C21 H21A . 0.95(3) ?
C21 H21B . 0.99(3) ?
C31 C41 . 1.551(4) ?
C31 H31A . 1.03(3) ?
C31 H31B . 0.98(3) ?
C41 C51 . 1.505(4) ?
C41 H41A . 0.95(3) ?
C41 H41B . 1.06(3) ?
C51 H51A . 0.96(3) ?
C51 H51B . 0.99(3) ?
O12 C22 . 1.450(3) ?
O12 C52 . 1.480(3) ?
C22 C32 . 1.481(4) ?
C22 H22A . 0.9700 ?
C22 H22B . 0.9700 ?
C32 C42 . 1.543(4) ?
C32 H32A . 0.9700 ?
C32 H32B . 0.9700 ?
C42 C52 . 1.518(4) ?
C42 H42A . 1.00(3) ?
C42 H42B . 1.00(3) ?
C52 H52A . 1.04(3) ?
C52 H52B . 0.98(3) ?

loop_
_geom_hbond_atom_site_label_D
_geom_hbond_atom_site_label_H
_geom_hbond_atom_site_label_A
_geom_hbond_site_symmetry_A
_geom_hbond_distance_DH
_geom_hbond_distance_HA
_geom_hbond_distance_DA
_geom_hbond_angle_DHA
_geom_hbond_publ_flag
O2 H21 O12 1_555 0.87(4) 1.73(3) 2.594(3) 173(3) yes
O3 H31 O4 3_666 0.80(4) 1.85(3) 2.645(3) 175(4) yes
O5 H51 O1 3_666 0.94(4) 1.63(3) 2.564(3) 171(4) yes
O6 H61 O11 1_555 0.84(4) 1.74(3) 2.579(3) 174(4) yes
O7 H71 O4 1_565 0.86(4) 2.21(3) 2.981(3) 150(3) yes
O7 H71 O3 1_555 0.86(4) 2.51(3) 2.993(3) 117(3) yes
